data_7047634
loop_
_publ_author_name
'\<Skoch, Karel'
'C\'isa\<rov\'a, Ivana'
'Uhl\'ik, Filip'
'\<St\<epni\<cka, Petr'

_publ_section_title
;
 Comparing the reactivity of isomeric phosphinoferrocene nitrile and
 isocyanide in Pd(ii) complexes: synthesis of simple coordination
 compounds vs. preparation of P-chelated insertion products and
 Fischer-type carbenes.
;
_journal_issue 45
_journal_name_full 'Dalton transactions (Cambridge, England : 2003)'
_journal_page_first 16082
_journal_page_last 16101
_journal_paper_doi 10.1039/c8dt03564d
_journal_volume 47
_journal_year 2018
_chemical_formula_moiety 'C43 H39 Cl Fe N P2 Pd, B F4'
_chemical_formula_sum 'C43 H39 B Cl F4 Fe N P2 Pd'
_chemical_formula_weight 916.20
_space_group_crystal_system monoclinic
_space_group_IT_number 15
_space_group_name_Hall '-C 2yc'
_space_group_name_H-M_alt 'C 1 2/c 1'
_symmetry_space_group_name_Hall '-C 2yc'
_symmetry_space_group_name_H-M 'C 1 2/c 1'
_atom_sites_solution_hydrogens geom
_atom_sites_solution_primary direct
_atom_sites_solution_secondary difmap
_audit_creation_method SHELXL-2014/7
_audit_update_record
;
2018-07-23 deposited with the CCDC.
2018-09-21 downloaded from the CCDC.
;
_cell_angle_alpha 90
_cell_angle_beta 112.617(2)
_cell_angle_gamma 90
_cell_formula_units_Z 8
_cell_length_a 25.6324(12)
_cell_length_b 19.4838(8)
_cell_length_c 16.5874(7)
_cell_measurement_reflns_used 6899
_cell_measurement_temperature 150(2)
_cell_measurement_theta_max 25.83
_cell_measurement_theta_min 2.48
_cell_volume 7646.9(6)
_computing_cell_refinement 'SAINT V8.38A (Bruker AXS Inc., 2017)'
_computing_data_collection 'Bruker Instrument Service vV6.2.4'
_computing_data_reduction 'SAINT V8.38A (Bruker AXS Inc., 2017)'
_computing_molecular_graphics 'PLATON (Spek, 2016)'
_computing_publication_material 'PLATON (Spek, 2016)'
_computing_structure_refinement 'SHELXL-2016/6 (Sheldrick, 2016)'
_computing_structure_solution 'SHELXT 2014/5 (Sheldrick, 2014)'
_diffrn_ambient_temperature 150(2)
_diffrn_measured_fraction_theta_full 0.999
_diffrn_measured_fraction_theta_max 0.998
_diffrn_measurement_device_type 'Bruker D8 VENTURE Kappa Duo PHOTON 100 CMOS'
_diffrn_measurement_method '\f and \w scans'
_diffrn_radiation_monochromator 'Quazar Mo multilayer optic'
_diffrn_radiation_source 'I\mS micro-focus sealed tube'
_diffrn_radiation_type MoK\a
_diffrn_radiation_wavelength 0.71073
_diffrn_reflns_av_R_equivalents 0.0795
_diffrn_reflns_av_unetI/netI 0.0558
_diffrn_reflns_Laue_measured_fraction_full 0.999
_diffrn_reflns_Laue_measured_fraction_max 0.998
_diffrn_reflns_limit_h_max 31
_diffrn_reflns_limit_h_min -31
_diffrn_reflns_limit_k_max 24
_diffrn_reflns_limit_k_min -23
_diffrn_reflns_limit_l_max 20
_diffrn_reflns_limit_l_min -20
_diffrn_reflns_number 39837
_diffrn_reflns_point_group_measured_fraction_full 0.999
_diffrn_reflns_point_group_measured_fraction_max 0.998
_diffrn_reflns_theta_full 25.242
_diffrn_reflns_theta_max 26.006
_diffrn_reflns_theta_min 2.478
_exptl_absorpt_coefficient_mu 1.057
_exptl_absorpt_correction_T_max 0.96
_exptl_absorpt_correction_T_min 0.84
_exptl_absorpt_correction_type numerical
_exptl_absorpt_process_details 'SADABS-2016/2 - Bruker AXS'
_exptl_crystal_colour orange
_exptl_crystal_density_diffrn 1.592
_exptl_crystal_description bar
_exptl_crystal_F_000 3712
_exptl_crystal_size_max 0.22
_exptl_crystal_size_mid 0.03
_exptl_crystal_size_min 0.03
_refine_diff_density_max 0.727
_refine_diff_density_min -0.608
_refine_diff_density_rms 0.095
_refine_ls_extinction_method none
_refine_ls_goodness_of_fit_ref 1.022
_refine_ls_hydrogen_treatment constr
_refine_ls_matrix_type full
_refine_ls_number_parameters 503
_refine_ls_number_reflns 7513
_refine_ls_number_restraints 6
_refine_ls_restrained_S_all 1.023
_refine_ls_R_factor_all 0.0667
_refine_ls_R_factor_gt 0.0393
_refine_ls_shift/su_max 0.001
_refine_ls_shift/su_mean 0.000
_refine_ls_structure_factor_coef Fsqd
_refine_ls_weighting_details 'w=1/[\s^2^(Fo^2^)+(0.0220P)^2^+31.5545P] where P=(Fo^2^+2Fc^2^)/3'
_refine_ls_weighting_scheme calc
_refine_ls_wR_factor_gt 0.0728
_refine_ls_wR_factor_ref 0.0801
_reflns_Friedel_coverage 0.000
_reflns_number_gt 5594
_reflns_number_total 7513
_reflns_threshold_expression 'I > 2\s(I)'
_cod_data_source_file c8dt03564d6.cif
_cod_data_source_block mo_ks818
_cod_depositor_comments 'Adding full bibliography for 7047627--7047638.cif.'
_cod_database_code 7047634
_shelx_shelxl_version_number 2014/7
_shelx_space_group_comment
;
The symmetry employed for this shelxl refinement is uniquely defined
by the following loop, which should always be used as a source of
symmetry information in preference to the above space-group names.
They are only intended as comments.
;
_shelx_estimated_absorpt_t_min 0.802
_shelx_estimated_absorpt_t_max 0.969

loop_
_space_group_symop_operation_xyz
'x, y, z'
'-x, y, -z+1/2'
'x+1/2, y+1/2, z'
'-x+1/2, y+1/2, -z+1/2'
'-x, -y, -z'
'x, -y, z-1/2'
'-x+1/2, -y+1/2, -z'
'x+1/2, -y+1/2, z-1/2'

loop_
_atom_site_label
_atom_site_type_symbol
_atom_site_fract_x
_atom_site_fract_y
_atom_site_fract_z
_atom_site_U_iso_or_equiv
_atom_site_adp_type
_atom_site_occupancy
_atom_site_site_symmetry_order
_atom_site_calc_flag
_atom_site_refinement_flags_posn
_atom_site_refinement_flags_adp
_atom_site_refinement_flags_occupancy
Pd Pd 0.24640(2) 0.48024(2) 0.67776(2) 0.01286(7) Uani 1 1 d . . .
Fe Fe 0.33975(2) 0.63034(2) 0.78490(3) 0.01527(12) Uani 1 1 d . . .
N1 N 0.28291(13) 0.58716(15) 0.58433(18) 0.0179(7) Uani 1 1 d . . .
Cl Cl 0.22402(4) 0.41946(5) 0.78237(6) 0.0227(2) Uani 1 1 d . . .
P1 P 0.34281(4) 0.46040(4) 0.75265(6) 0.0151(2) Uani 1 1 d . . .
P2 P 0.14976(4) 0.50382(4) 0.61027(6) 0.01285(19) Uani 1 1 d . . .
C1 C 0.29470(15) 0.63635(18) 0.6540(2) 0.0166(8) Uani 1 1 d . . .
C2 C 0.26017(16) 0.65299(19) 0.7008(2) 0.0196(8) Uani 1 1 d . . .
H2 H 0.226770 0.629729 0.697184 0.023 Uiso 1 1 calc R U .
C3 C 0.28477(16) 0.71071(18) 0.7538(2) 0.0223(9) Uani 1 1 d . . .
H3 H 0.270518 0.733151 0.791915 0.027 Uiso 1 1 calc R U .
C4 C 0.33416(17) 0.72925(18) 0.7403(3) 0.0246(9) Uani 1 1 d . . .
H4 H 0.358753 0.766196 0.767746 0.030 Uiso 1 1 calc R U .
C5 C 0.34061(16) 0.68324(18) 0.6787(2) 0.0216(9) Uani 1 1 d . . .
H5 H 0.370268 0.683655 0.657710 0.026 Uiso 1 1 calc R U .
C6 C 0.36607(15) 0.53312(17) 0.8224(2) 0.0162(8) Uani 1 1 d . . .
C7 C 0.33298(16) 0.55854(18) 0.8690(2) 0.0187(8) Uani 1 1 d . . .
H7 H 0.298860 0.538946 0.868231 0.022 Uiso 1 1 calc R U .
C8 C 0.35986(17) 0.61764(18) 0.9160(2) 0.0233(9) Uani 1 1 d . . .
H8 H 0.347088 0.644664 0.952495 0.028 Uiso 1 1 calc R U .
C9 C 0.40956(17) 0.62947(19) 0.8990(2) 0.0258(9) Uani 1 1 d . . .
H9 H 0.435463 0.666157 0.922024 0.031 Uiso 1 1 calc R U .
C10 C 0.41397(16) 0.57771(17) 0.8424(2) 0.0195(8) Uani 1 1 d . . .
H10 H 0.443415 0.573205 0.821351 0.023 Uiso 1 1 calc R U .
C11 C 0.26358(14) 0.52469(19) 0.5842(2) 0.0177(8) Uani 1 1 d . . .
C12 C 0.36198(15) 0.38701(18) 0.8253(2) 0.0173(8) Uani 1 1 d . . .
C13 C 0.40162(16) 0.39406(18) 0.9103(2) 0.0188(8) Uani 1 1 d . . .
H13 H 0.416559 0.438080 0.931558 0.023 Uiso 1 1 calc R U .
C14 C 0.41948(17) 0.3370(2) 0.9644(3) 0.0273(9) Uani 1 1 d . . .
H14 H 0.446528 0.341873 1.022354 0.033 Uiso 1 1 calc R U .
C15 C 0.39774(18) 0.2733(2) 0.9333(3) 0.0359(11) Uani 1 1 d . . .
H15 H 0.409865 0.234234 0.970018 0.043 Uiso 1 1 calc R U .
C16 C 0.35824(18) 0.2659(2) 0.8487(3) 0.0394(12) Uani 1 1 d . . .
H16 H 0.344077 0.221636 0.827483 0.047 Uiso 1 1 calc R U .
C17 C 0.33940(18) 0.3223(2) 0.7954(3) 0.0326(10) Uani 1 1 d . . .
H17 H 0.311136 0.317145 0.738365 0.039 Uiso 1 1 calc R U .
C18 C 0.38942(16) 0.4529(2) 0.6930(2) 0.0211(8) Uani 1 1 d . . .
C19 C 0.40721(16) 0.5104(2) 0.6620(3) 0.0277(9) Uani 1 1 d . . .
H19 H 0.394007 0.554452 0.669796 0.033 Uiso 1 1 calc R U .
C20 C 0.44410(17) 0.5042(3) 0.6197(3) 0.0349(11) Uani 1 1 d . . .
H20 H 0.457039 0.544304 0.600516 0.042 Uiso 1 1 calc R U .
C21 C 0.46218(19) 0.4412(3) 0.6052(3) 0.0428(13) Uani 1 1 d . . .
H21 H 0.487057 0.437349 0.575267 0.051 Uiso 1 1 calc R U .
C22 C 0.4441(2) 0.3834(3) 0.6342(3) 0.0474(13) Uani 1 1 d . . .
H22 H 0.456701 0.339559 0.624441 0.057 Uiso 1 1 calc R U .
C23 C 0.40749(18) 0.3885(2) 0.6779(3) 0.0322(10) Uani 1 1 d . . .
H23 H 0.394888 0.348239 0.697273 0.039 Uiso 1 1 calc R U .
C24 C 0.25415(17) 0.4807(2) 0.5062(2) 0.0266(9) Uani 1 1 d . . .
H24A H 0.226846 0.503025 0.454072 0.040 Uiso 1 1 calc R U .
H24B H 0.239394 0.436000 0.514346 0.040 Uiso 1 1 calc R U .
H24C H 0.290006 0.474313 0.498920 0.040 Uiso 1 1 calc R U .
C25 C 0.29338(19) 0.6146(2) 0.5078(3) 0.0328(10) Uani 1 1 d . . .
H25A H 0.329334 0.596653 0.508769 0.049 Uiso 1 1 calc R U .
H25B H 0.295016 0.664826 0.510721 0.049 Uiso 1 1 calc R U .
H25C H 0.262644 0.600302 0.453647 0.049 Uiso 1 1 calc R U .
C31 C 0.10903(15) 0.42547(18) 0.5914(2) 0.0176(8) Uani 1 1 d . . .
C32 C 0.12820(17) 0.36937(19) 0.5589(3) 0.0254(9) Uani 1 1 d . . .
H32 H 0.163574 0.371575 0.552942 0.030 Uiso 1 1 calc R U .
C33 C 0.09576(18) 0.3100(2) 0.5350(3) 0.0325(10) Uani 1 1 d . . .
H33 H 0.108356 0.272090 0.511396 0.039 Uiso 1 1 calc R U .
C34 C 0.04467(18) 0.3067(2) 0.5460(3) 0.0352(11) Uani 1 1 d . . .
H34 H 0.022178 0.266399 0.529035 0.042 Uiso 1 1 calc R U .
C35 C 0.02646(17) 0.3607(2) 0.5811(3) 0.0291(10) Uani 1 1 d . . .
H35 H -0.007757 0.357233 0.590448 0.035 Uiso 1 1 calc R U .
C36 C 0.05796(16) 0.4205(2) 0.6029(2) 0.0211(8) Uani 1 1 d . . .
H36 H 0.044790 0.458366 0.625901 0.025 Uiso 1 1 calc R U .
C37 C 0.12530(15) 0.54360(17) 0.5021(2) 0.0145(7) Uani 1 1 d . . .
C38 C 0.09275(16) 0.50858(19) 0.4267(2) 0.0201(8) Uani 1 1 d . . .
H38 H 0.080316 0.463228 0.430610 0.024 Uiso 1 1 calc R U .
C39 C 0.07818(17) 0.5396(2) 0.3452(2) 0.0268(9) Uani 1 1 d . . .
H39 H 0.056272 0.515029 0.293851 0.032 Uiso 1 1 calc R U .
C40 C 0.09545(18) 0.6059(2) 0.3389(3) 0.0288(10) Uani 1 1 d . . .
H40 H 0.085199 0.627014 0.283276 0.035 Uiso 1 1 calc R U .
C41 C 0.12767(18) 0.6412(2) 0.4137(2) 0.0268(9) Uani 1 1 d . . .
H41 H 0.139477 0.686823 0.409560 0.032 Uiso 1 1 calc R U .
C42 C 0.14284(16) 0.61016(18) 0.4948(2) 0.0201(8) Uani 1 1 d . . .
H42 H 0.165435 0.634560 0.545884 0.024 Uiso 1 1 calc R U .
C43 C 0.12311(15) 0.56123(18) 0.6723(2) 0.0171(8) Uani 1 1 d . . .
C44 C 0.06995(16) 0.5924(2) 0.6320(3) 0.0240(9) Uani 1 1 d . . .
H44 H 0.047661 0.583066 0.572386 0.029 Uiso 1 1 calc R U .
C45 C 0.04995(19) 0.6365(2) 0.6784(3) 0.0345(11) Uani 1 1 d . . .
H45 H 0.013552 0.656520 0.651185 0.041 Uiso 1 1 calc R U .
C46 C 0.08283(19) 0.6516(2) 0.7647(3) 0.0336(11) Uani 1 1 d . . .
H46 H 0.069201 0.682804 0.796120 0.040 Uiso 1 1 calc R U .
C47 C 0.13524(18) 0.6217(2) 0.8052(3) 0.0269(9) Uani 1 1 d . . .
H47 H 0.157735 0.632304 0.864369 0.032 Uiso 1 1 calc R U .
C48 C 0.15497(16) 0.57613(18) 0.7592(2) 0.0187(8) Uani 1 1 d . . .
H48 H 0.190750 0.554843 0.787535 0.022 Uiso 1 1 calc R U .
B1 B 0.500000 0.7079(3) 0.750000 0.0228(14) Uani 1 2 d S T P
F1 F 0.46117(13) 0.74688(15) 0.7661(3) 0.0764(11) Uani 1 1 d . . .
F2 F 0.47238(15) 0.6664(2) 0.6818(2) 0.1040(15) Uani 1 1 d . . .
B2 B 0.2604(2) 0.2473(2) 0.5042(3) 0.039(3) Uani 0.5 1 d G U P
F3 F 0.2445(3) 0.2002(6) 0.5538(6) 0.114(3) Uani 0.5 1 d G . P
F4 F 0.3182(2) 0.2597(4) 0.5456(5) 0.104(3) Uani 0.5 1 d G . P
F5 F 0.2305(4) 0.3080(4) 0.4968(9) 0.169(5) Uani 0.5 1 d G . P
F6 F 0.2484(4) 0.2206(7) 0.4211(4) 0.140(4) Uani 0.5 1 d G . P

loop_
_atom_site_aniso_label
_atom_site_aniso_U_11
_atom_site_aniso_U_22
_atom_site_aniso_U_33
_atom_site_aniso_U_23
_atom_site_aniso_U_13
_atom_site_aniso_U_12
Pd 0.01073(14) 0.01503(14) 0.01254(13) 0.00011(11) 0.00414(10) 0.00001(12)
Fe 0.0143(3) 0.0131(3) 0.0170(3) 0.0004(2) 0.0045(2) -0.0005(2)
N1 0.0171(17) 0.0238(17) 0.0151(16) -0.0005(13) 0.0087(14) -0.0036(13)
Cl 0.0218(5) 0.0265(5) 0.0194(5) 0.0085(4) 0.0075(4) 0.0004(4)
P1 0.0115(5) 0.0146(5) 0.0178(5) -0.0008(4) 0.0040(4) 0.0007(4)
P2 0.0111(5) 0.0138(4) 0.0129(4) 0.0006(3) 0.0038(4) -0.0001(3)
C1 0.016(2) 0.0176(18) 0.0153(18) 0.0042(15) 0.0051(16) 0.0000(15)
C2 0.016(2) 0.023(2) 0.020(2) 0.0037(16) 0.0070(17) 0.0007(16)
C3 0.021(2) 0.0185(19) 0.023(2) 0.0022(16) 0.0043(18) 0.0080(16)
C4 0.025(2) 0.0125(18) 0.031(2) 0.0053(17) 0.0052(19) 0.0011(16)
C5 0.023(2) 0.022(2) 0.019(2) 0.0083(16) 0.0076(18) -0.0027(16)
C6 0.0150(19) 0.0138(18) 0.0166(18) 0.0034(14) 0.0024(15) 0.0006(14)
C7 0.022(2) 0.0191(19) 0.0138(18) 0.0013(15) 0.0050(16) 0.0011(16)
C8 0.031(2) 0.019(2) 0.017(2) -0.0011(15) 0.0069(18) 0.0038(17)
C9 0.023(2) 0.0181(19) 0.023(2) -0.0009(16) -0.0054(18) -0.0028(17)
C10 0.017(2) 0.0147(18) 0.021(2) -0.0013(15) 0.0007(16) -0.0002(15)
C11 0.0113(19) 0.026(2) 0.0174(18) 0.0007(16) 0.0071(15) -0.0002(16)
C12 0.0111(19) 0.0167(18) 0.025(2) 0.0027(15) 0.0077(16) 0.0045(15)
C13 0.019(2) 0.0141(18) 0.027(2) 0.0030(16) 0.0123(18) 0.0012(15)
C14 0.021(2) 0.028(2) 0.034(2) 0.0107(18) 0.0117(19) 0.0079(18)
C15 0.023(3) 0.022(2) 0.063(3) 0.021(2) 0.017(2) 0.0099(18)
C16 0.022(3) 0.016(2) 0.071(3) 0.007(2) 0.008(2) -0.0016(18)
C17 0.019(2) 0.022(2) 0.047(3) 0.0000(19) 0.002(2) -0.0038(17)
C18 0.011(2) 0.031(2) 0.018(2) -0.0031(16) 0.0023(16) 0.0039(16)
C19 0.018(2) 0.040(2) 0.026(2) -0.0018(19) 0.0081(18) -0.0008(18)
C20 0.016(2) 0.064(3) 0.023(2) -0.003(2) 0.0063(18) -0.010(2)
C21 0.024(3) 0.080(4) 0.029(3) -0.010(3) 0.016(2) 0.005(3)
C22 0.041(3) 0.065(4) 0.037(3) -0.015(3) 0.015(2) 0.018(3)
C23 0.032(3) 0.035(2) 0.030(2) -0.0088(19) 0.012(2) 0.0047(19)
C24 0.027(2) 0.035(2) 0.022(2) -0.0093(18) 0.0136(18) -0.0037(19)
C25 0.039(3) 0.043(3) 0.022(2) 0.0019(19) 0.019(2) -0.013(2)
C31 0.016(2) 0.0180(18) 0.0138(18) 0.0031(15) 0.0003(16) 0.0000(15)
C32 0.023(2) 0.022(2) 0.031(2) 0.0031(17) 0.0094(19) -0.0004(17)
C33 0.032(3) 0.017(2) 0.039(3) 0.0016(18) 0.002(2) 0.0022(18)
C34 0.023(3) 0.017(2) 0.046(3) 0.0096(19) -0.008(2) -0.0046(18)
C35 0.014(2) 0.029(2) 0.037(2) 0.0113(19) 0.0019(19) -0.0032(17)
C36 0.016(2) 0.027(2) 0.0168(19) 0.0026(16) 0.0033(16) -0.0012(17)
C37 0.0132(19) 0.0184(18) 0.0132(18) 0.0013(14) 0.0066(15) 0.0024(14)
C38 0.020(2) 0.0206(19) 0.0173(19) -0.0011(15) 0.0049(16) 0.0018(16)
C39 0.029(2) 0.033(2) 0.0118(19) -0.0029(16) 0.0001(17) 0.0044(18)
C40 0.033(3) 0.036(2) 0.017(2) 0.0078(18) 0.0092(19) 0.0081(19)
C41 0.033(3) 0.023(2) 0.026(2) 0.0064(17) 0.012(2) -0.0011(18)
C42 0.017(2) 0.023(2) 0.0162(19) -0.0008(16) 0.0012(16) -0.0019(16)
C43 0.020(2) 0.0164(18) 0.0180(19) 0.0002(15) 0.0106(17) -0.0002(15)
C44 0.022(2) 0.030(2) 0.021(2) 0.0002(17) 0.0093(18) 0.0042(18)
C45 0.029(3) 0.040(3) 0.036(3) 0.003(2) 0.015(2) 0.015(2)
C46 0.044(3) 0.030(2) 0.037(3) -0.007(2) 0.027(2) 0.005(2)
C47 0.037(3) 0.028(2) 0.017(2) -0.0050(17) 0.0123(19) -0.0033(19)
C48 0.017(2) 0.024(2) 0.0166(19) 0.0009(16) 0.0085(16) -0.0035(16)
B1 0.023(4) 0.019(3) 0.026(4) 0.000 0.008(3) 0.000
F1 0.0422(19) 0.0570(19) 0.143(3) -0.046(2) 0.050(2) -0.0084(15)
F2 0.063(3) 0.159(4) 0.094(3) -0.090(3) 0.033(2) -0.032(2)
B2 0.037(4) 0.041(3) 0.042(3) 0.004(2) 0.019(3) 0.008(3)
F3 0.100(7) 0.115(9) 0.136(9) 0.062(7) 0.055(7) -0.002(6)
F4 0.079(6) 0.117(7) 0.125(7) 0.024(6) 0.048(5) -0.001(5)
F5 0.199(14) 0.079(7) 0.220(16) -0.008(8) 0.073(12) 0.086(8)
F6 0.177(11) 0.179(13) 0.092(7) 0.014(8) 0.082(8) 0.045(9)

loop_
_atom_type_symbol
_atom_type_description
_atom_type_scat_dispersion_real
_atom_type_scat_dispersion_imag
_atom_type_scat_source
C C 0.0033 0.0016 'International Tables Vol C Tables 4.2.6.8 and 6.1.1.4'
H H 0.0000 0.0000 'International Tables Vol C Tables 4.2.6.8 and 6.1.1.4'
B B 0.0013 0.0007 'International Tables Vol C Tables 4.2.6.8 and 6.1.1.4'
Cl Cl 0.1484 0.1585 'International Tables Vol C Tables 4.2.6.8 and 6.1.1.4'
F F 0.0171 0.0103 'International Tables Vol C Tables 4.2.6.8 and 6.1.1.4'
Fe Fe 0.3463 0.8444 'International Tables Vol C Tables 4.2.6.8 and 6.1.1.4'
N N 0.0061 0.0033 'International Tables Vol C Tables 4.2.6.8 and 6.1.1.4'
P P 0.1023 0.0942 'International Tables Vol C Tables 4.2.6.8 and 6.1.1.4'
Pd Pd -0.9988 1.0072 'International Tables Vol C Tables 4.2.6.8 and 6.1.1.4'

loop_
_geom_angle_atom_site_label_1
_geom_angle_atom_site_label_2
_geom_angle_atom_site_label_3
_geom_angle
_geom_angle_site_symmetry_1
_geom_angle_site_symmetry_3
C11 Pd P1 88.88(10) . .
C11 Pd P2 93.04(10) . .
P1 Pd P2 176.45(3) . .
C11 Pd Cl 175.48(11) . .
P1 Pd Cl 91.88(3) . .
P2 Pd Cl 86.44(3) . .
C6 Fe C2 122.85(15) . .
C6 Fe C7 41.51(14) . .
C2 Fe C7 107.07(15) . .
C6 Fe C1 111.52(14) . .
C2 Fe C1 40.96(14) . .
C7 Fe C1 127.60(15) . .
C6 Fe C3 155.92(15) . .
C2 Fe C3 40.82(15) . .
C7 Fe C3 118.08(15) . .
C1 Fe C3 68.37(15) . .
C6 Fe C9 68.82(15) . .
C2 Fe C9 158.33(15) . .
C7 Fe C9 68.51(15) . .
C1 Fe C9 157.63(15) . .
C3 Fe C9 121.00(15) . .
C6 Fe C10 41.26(14) . .
C2 Fe C10 159.85(14) . .
C7 Fe C10 69.14(15) . .
C1 Fe C10 124.85(14) . .
C3 Fe C10 158.85(15) . .
C9 Fe C10 40.38(14) . .
C6 Fe C8 69.10(14) . .
C2 Fe C8 122.18(15) . .
C7 Fe C8 40.55(14) . .
C1 Fe C8 161.57(15) . .
C3 Fe C8 103.24(15) . .
C9 Fe C8 40.76(16) . .
C10 Fe C8 68.60(15) . .
C6 Fe C5 128.44(15) . .
C2 Fe C5 68.87(15) . .
C7 Fe C5 165.91(15) . .
C1 Fe C5 40.71(14) . .
C3 Fe C5 68.30(15) . .
C9 Fe C5 120.36(16) . .
C10 Fe C5 109.74(15) . .
C8 Fe C5 153.18(15) . .
C6 Fe C4 163.42(15) . .
C2 Fe C4 68.58(15) . .
C7 Fe C4 152.11(15) . .
C1 Fe C4 68.15(15) . .
C3 Fe C4 40.52(15) . .
C9 Fe C4 104.89(16) . .
C10 Fe C4 124.27(15) . .
C8 Fe C4 116.83(15) . .
C5 Fe C4 40.41(15) . .
C11 N1 C1 125.5(3) . .
C11 N1 C25 121.4(3) . .
C1 N1 C25 113.1(3) . .
C6 P1 C12 104.97(16) . .
C6 P1 C18 106.86(17) . .
C12 P1 C18 103.35(17) . .
C6 P1 Pd 103.62(12) . .
C12 P1 Pd 116.47(12) . .
C18 P1 Pd 120.31(12) . .
C31 P2 C43 107.42(16) . .
C31 P2 C37 103.35(16) . .
C43 P2 C37 103.44(16) . .
C31 P2 Pd 110.61(12) . .
C43 P2 Pd 114.12(12) . .
C37 P2 Pd 116.94(11) . .
C5 C1 C2 108.5(3) . .
C5 C1 N1 123.7(3) . .
C2 C1 N1 127.4(3) . .
C5 C1 Fe 70.2(2) . .
C2 C1 Fe 69.3(2) . .
N1 C1 Fe 132.5(2) . .
C3 C2 C1 107.3(3) . .
C3 C2 Fe 69.9(2) . .
C1 C2 Fe 69.7(2) . .
C3 C2 H2 126.3 . .
C1 C2 H2 126.3 . .
Fe C2 H2 125.7 . .
C4 C3 C2 108.4(3) . .
C4 C3 Fe 70.3(2) . .
C2 C3 Fe 69.3(2) . .
C4 C3 H3 125.8 . .
C2 C3 H3 125.8 . .
Fe C3 H3 126.2 . .
C3 C4 C5 108.2(3) . .
C3 C4 Fe 69.2(2) . .
C5 C4 Fe 69.8(2) . .
C3 C4 H4 125.9 . .
C5 C4 H4 125.9 . .
Fe C4 H4 126.7 . .
C4 C5 C1 107.6(3) . .
C4 C5 Fe 69.8(2) . .
C1 C5 Fe 69.06(19) . .
C4 C5 H5 126.2 . .
C1 C5 H5 126.2 . .
Fe C5 H5 126.4 . .
C10 C6 C7 107.2(3) . .
C10 C6 P1 132.5(3) . .
C7 C6 P1 120.3(3) . .
C10 C6 Fe 70.1(2) . .
C7 C6 Fe 69.34(19) . .
P1 C6 Fe 123.76(19) . .
C8 C7 C6 108.3(3) . .
C8 C7 Fe 70.5(2) . .
C6 C7 Fe 69.14(19) . .
C8 C7 H7 125.8 . .
C6 C7 H7 125.8 . .
Fe C7 H7 126.1 . .
C7 C8 C9 107.8(3) . .
C7 C8 Fe 69.0(2) . .
C9 C8 Fe 69.5(2) . .
C7 C8 H8 126.1 . .
C9 C8 H8 126.1 . .
Fe C8 H8 127.0 . .
C10 C9 C8 108.8(3) . .
C10 C9 Fe 69.8(2) . .
C8 C9 Fe 69.8(2) . .
C10 C9 H9 125.6 . .
C8 C9 H9 125.6 . .
Fe C9 H9 126.4 . .
C9 C10 C6 107.8(3) . .
C9 C10 Fe 69.8(2) . .
C6 C10 Fe 68.7(2) . .
C9 C10 H10 126.1 . .
C6 C10 H10 126.1 . .
Fe C10 H10 127.1 . .
N1 C11 C24 117.9(3) . .
N1 C11 Pd 127.2(3) . .
C24 C11 Pd 114.9(3) . .
C13 C12 C17 119.4(3) . .
C13 C12 P1 120.1(3) . .
C17 C12 P1 120.5(3) . .
C14 C13 C12 120.3(4) . .
C14 C13 H13 119.8 . .
C12 C13 H13 119.8 . .
C15 C14 C13 119.6(4) . .
C15 C14 H14 120.2 . .
C13 C14 H14 120.2 . .
C14 C15 C16 120.4(4) . .
C14 C15 H15 119.8 . .
C16 C15 H15 119.8 . .
C17 C16 C15 120.5(4) . .
C17 C16 H16 119.8 . .
C15 C16 H16 119.8 . .
C16 C17 C12 119.8(4) . .
C16 C17 H17 120.1 . .
C12 C17 H17 120.1 . .
C19 C18 C23 118.9(4) . .
C19 C18 P1 121.0(3) . .
C23 C18 P1 120.1(3) . .
C18 C19 C20 120.5(4) . .
C18 C19 H19 119.8 . .
C20 C19 H19 119.8 . .
C21 C20 C19 120.8(4) . .
C21 C20 H20 119.6 . .
C19 C20 H20 119.6 . .
C20 C21 C22 119.5(4) . .
C20 C21 H21 120.3 . .
C22 C21 H21 120.3 . .
C21 C22 C23 120.7(4) . .
C21 C22 H22 119.6 . .
C23 C22 H22 119.6 . .
C22 C23 C18 119.6(4) . .
C22 C23 H23 120.2 . .
C18 C23 H23 120.2 . .
C11 C24 H24A 109.5 . .
C11 C24 H24B 109.5 . .
H24A C24 H24B 109.5 . .
C11 C24 H24C 109.5 . .
H24A C24 H24C 109.5 . .
H24B C24 H24C 109.5 . .
N1 C25 H25A 109.5 . .
N1 C25 H25B 109.5 . .
H25A C25 H25B 109.5 . .
N1 C25 H25C 109.5 . .
H25A C25 H25C 109.5 . .
H25B C25 H25C 109.5 . .
C32 C31 C36 119.2(3) . .
C32 C31 P2 117.7(3) . .
C36 C31 P2 123.0(3) . .
C33 C32 C31 120.2(4) . .
C33 C32 H32 119.9 . .
C31 C32 H32 119.9 . .
C32 C33 C34 119.5(4) . .
C32 C33 H33 120.2 . .
C34 C33 H33 120.2 . .
C35 C34 C33 120.7(4) . .
C35 C34 H34 119.6 . .
C33 C34 H34 119.6 . .
C34 C35 C36 119.9(4) . .
C34 C35 H35 120.0 . .
C36 C35 H35 120.0 . .
C35 C36 C31 120.4(4) . .
C35 C36 H36 119.8 . .
C31 C36 H36 119.8 . .
C38 C37 C42 118.8(3) . .
C38 C37 P2 122.4(3) . .
C42 C37 P2 118.6(3) . .
C37 C38 C39 120.3(3) . .
C37 C38 H38 119.8 . .
C39 C38 H38 119.8 . .
C40 C39 C38 120.3(4) . .
C40 C39 H39 119.8 . .
C38 C39 H39 119.8 . .
C41 C40 C39 119.7(4) . .
C41 C40 H40 120.2 . .
C39 C40 H40 120.2 . .
C40 C41 C42 120.1(4) . .
C40 C41 H41 119.9 . .
C42 C41 H41 119.9 . .
C41 C42 C37 120.7(3) . .
C41 C42 H42 119.7 . .
C37 C42 H42 119.7 . .
C48 C43 C44 118.7(3) . .
C48 C43 P2 121.1(3) . .
C44 C43 P2 120.2(3) . .
C45 C44 C43 120.4(4) . .
C45 C44 H44 119.8 . .
C43 C44 H44 119.8 . .
C44 C45 C46 120.1(4) . .
C44 C45 H45 120.0 . .
C46 C45 H45 120.0 . .
C47 C46 C45 120.3(4) . .
C47 C46 H46 119.8 . .
C45 C46 H46 119.8 . .
C46 C47 C48 119.7(4) . .
C46 C47 H47 120.2 . .
C48 C47 H47 120.2 . .
C43 C48 C47 120.8(4) . .
C43 C48 H48 119.6 . .
C47 C48 H48 119.6 . .
F2 B1 F2 106.3(6) 2_656 .
F2 B1 F1 108.2(2) 2_656 2_656
F2 B1 F1 111.0(2) . 2_656
F2 B1 F1 111.0(2) 2_656 .
F2 B1 F1 108.2(2) . .
F1 B1 F1 112.0(5) 2_656 .
B2 B2 F5 113.8(14) 7_556 7_556
B2 B2 F3 81.5(10) 7_556 7_556
F5 B2 F3 132.7(8) 7_556 7_556
B2 B2 F5 46.6(12) 7_556 .
F5 B2 F5 160.4(8) 7_556 .
F3 B2 F5 53.6(13) 7_556 .
B2 B2 F6 89.9(12) 7_556 .
F5 B2 F6 65.6(12) 7_556 .
F3 B2 F6 70.2(12) 7_556 .
F5 B2 F6 109.1 . .
B2 B2 F4 154.7(12) 7_556 .
F5 B2 F4 89.2(8) 7_556 .
F3 B2 F4 90.6(8) 7_556 .
F5 B2 F4 110.0 . .
F6 B2 F4 110.1 . .
B2 B2 F3 77.3(12) 7_556 .
F5 B2 F3 58.5(12) 7_556 .
F3 B2 F3 158.8(9) 7_556 .
F5 B2 F3 109.5 . .
F6 B2 F3 109.5 . .
F4 B2 F3 108.7 . .
B2 B2 F6 69.9(10) 7_556 7_556
F5 B2 F6 121.7(7) 7_556 7_556
F3 B2 F6 105.5(6) 7_556 7_556
F5 B2 F6 57.1(12) . 7_556
F6 B2 F6 159.9(7) . 7_556
F4 B2 F6 89.4(7) . 7_556
F3 B2 F6 67.1(13) . 7_556
B2 B2 F4 18.6(9) 7_556 7_556
F5 B2 F4 96.9(7) 7_556 7_556
F3 B2 F4 87.2(5) 7_556 7_556
F5 B2 F4 63.7(7) . 7_556
F6 B2 F4 75.2(6) . 7_556
F4 B2 F4 173.3(7) . 7_556
F3 B2 F4 72.6(7) . 7_556
F6 B2 F4 85.1(4) 7_556 7_556
F5 F3 B2 63.7(5) 7_556 7_556
F5 F3 B2 49.0(5) 7_556 .
B2 F3 B2 21.2(4) 7_556 .
F5 F3 F6 105.2(7) 7_556 7_556
B2 F3 F6 55.4(8) 7_556 7_556
B2 F3 F6 59.0(8) . 7_556
B2 F4 F5 38.7(4) . 7_556
B2 F4 B2 6.7(3) . 7_556
F5 F4 B2 44.9(3) 7_556 7_556
B2 F5 F3 72.5(10) 7_556 7_556
B2 F5 F6 67.3(11) 7_556 7_556
F3 F5 F6 120.4(9) 7_556 7_556
B2 F5 B2 19.6(5) 7_556 .
F3 F5 B2 62.6(7) 7_556 .
F6 F5 B2 64.8(7) 7_556 .
B2 F5 F4 52.1(7) 7_556 7_556
F3 F5 F4 96.0(12) 7_556 7_556
F6 F5 F4 92.4(13) 7_556 7_556
B2 F5 F4 71.4(6) . 7_556
F5 F6 B2 47.0(5) 7_556 .
F5 F6 B2 58.1(5) 7_556 7_556
B2 F6 B2 20.1(4) . 7_556
F5 F6 F3 99.9(7) 7_556 7_556
B2 F6 F3 54.5(7) . 7_556
B2 F6 F3 53.9(7) 7_556 7_556

loop_
_geom_bond_atom_site_label_1
_geom_bond_atom_site_label_2
_geom_bond_distance
_geom_bond_site_symmetry_2
Pd C11 1.969(3) .
Pd P1 2.3321(10) .
Pd P2 2.3384(10) .
Pd Cl 2.3469(9) .
Fe C6 2.027(3) .
Fe C2 2.028(4) .
Fe C7 2.029(3) .
Fe C1 2.033(4) .
Fe C3 2.036(4) .
Fe C9 2.045(4) .
Fe C10 2.046(4) .
Fe C8 2.048(4) .
Fe C5 2.049(3) .
Fe C4 2.050(4) .
N1 C11 1.314(5) .
N1 C1 1.441(4) .
N1 C25 1.494(4) .
P1 C6 1.780(4) .
P1 C12 1.812(4) .
P1 C18 1.827(4) .
P2 C31 1.807(4) .
P2 C43 1.821(3) .
P2 C37 1.830(3) .
C1 C5 1.420(5) .
C1 C2 1.421(5) .
C2 C3 1.418(5) .
C2 H2 0.9500 .
C3 C4 1.415(5) .
C3 H3 0.9500 .
C4 C5 1.415(5) .
C4 H4 0.9500 .
C5 H5 0.9500 .
C6 C10 1.435(5) .
C6 C7 1.437(5) .
C7 C8 1.413(5) .
C7 H7 0.9500 .
C8 C9 1.425(6) .
C8 H8 0.9500 .
C9 C10 1.412(5) .
C9 H9 0.9500 .
C10 H10 0.9500 .
C11 C24 1.492(5) .
C12 C13 1.392(5) .
C12 C17 1.397(5) .
C13 C14 1.391(5) .
C13 H13 0.9500 .
C14 C15 1.375(6) .
C14 H14 0.9500 .
C15 C16 1.386(6) .
C15 H15 0.9500 .
C16 C17 1.376(6) .
C16 H16 0.9500 .
C17 H17 0.9500 .
C18 C19 1.380(5) .
C18 C23 1.394(5) .
C19 C20 1.382(5) .
C19 H19 0.9500 .
C20 C21 1.366(6) .
C20 H20 0.9500 .
C21 C22 1.373(7) .
C21 H21 0.9500 .
C22 C23 1.391(6) .
C22 H22 0.9500 .
C23 H23 0.9500 .
C24 H24A 0.9800 .
C24 H24B 0.9800 .
C24 H24C 0.9800 .
C25 H25A 0.9800 .
C25 H25B 0.9800 .
C25 H25C 0.9800 .
C31 C32 1.390(5) .
C31 C36 1.397(5) .
C32 C33 1.390(5) .
C32 H32 0.9500 .
C33 C34 1.391(6) .
C33 H33 0.9500 .
C34 C35 1.369(6) .
C34 H34 0.9500 .
C35 C36 1.383(5) .
C35 H35 0.9500 .
C36 H36 0.9500 .
C37 C38 1.386(5) .
C37 C42 1.393(5) .
C38 C39 1.393(5) .
C38 H38 0.9500 .
C39 C40 1.383(6) .
C39 H39 0.9500 .
C40 C41 1.381(6) .
C40 H40 0.9500 .
C41 C42 1.387(5) .
C41 H41 0.9500 .
C42 H42 0.9500 .
C43 C48 1.387(5) .
C43 C44 1.405(5) .
C44 C45 1.377(5) .
C44 H44 0.9500 .
C45 C46 1.385(6) .
C45 H45 0.9500 .
C46 C47 1.379(6) .
C46 H46 0.9500 .
C47 C48 1.388(5) .
C47 H47 0.9500 .
C48 H48 0.9500 .
B1 F2 1.348(5) 2_656
B1 F2 1.348(5) .
B1 F1 1.357(4) 2_656
B1 F1 1.357(4) .
B2 B2 0.510(10) 7_556
B2 F5 1.103(9) 7_556
B2 F3 1.376(9) 7_556
B2 F5 1.3897 .
B2 F6 1.3912 .
B2 F4 1.3936 .
B2 F3 1.3950 .
B2 F6 1.481(9) 7_556
B2 F4 1.867(10) 7_556
F3 F5 1.25(2) 7_556
F3 F6 1.59(3) 7_556
F4 F5 1.766(13) 7_556
F5 F6 1.37(3) 7_556
